data_4100107
loop_
_publ_author_name
'Jeremiah A Marsden'
'MIke M. Haley'
'Fusen Han'

_journal_name_full 'Journal of the American Chemical Society'
_journal_paper_doi 10.1021/ja044175a
_journal_year 2005
_chemical_formula_sum 'C70 H90 N4'
_chemical_formula_weight 987.46
_space_group_IT_number 2
_symmetry_cell_setting triclinic
_symmetry_space_group_name_Hall '-P 1'
_symmetry_space_group_name_H-M 'P -1'
_cell_angle_alpha 65.1270(10)
_cell_angle_beta 71.281(2)
_cell_angle_gamma 79.797(2)
_cell_formula_units_Z 1
_cell_length_a 11.2352(8)
_cell_length_b 11.5362(8)
_cell_length_c 13.4393(9)
_cell_measurement_temperature 153(2)
_cell_volume 1494.92(18)
_cod_depositor_comments
;
The following automatic conversions were performed:
'_symmetry_cell_setting' value 'Triclinic' changed to 'triclinic'
according to '/home/saulius/struct/CIF-dictionaries/cif_core.dic'
dictionary named 'cif_core.dic' version 2.4.1 from 2010-06-29.

Automatic conversion script
Id: cif_fix_enum 1527 2010-12-29 10:47:43Z saulius 
;
_cod_database_code 4100107

loop_
_symmetry_equiv_pos_as_xyz
'x, y, z'
'-x, -y, -z'

loop_
_atom_site_label
_atom_site_type_symbol
_atom_site_fract_x
_atom_site_fract_y
_atom_site_fract_z
_atom_site_U_iso_or_equiv
_atom_site_adp_type
_atom_site_occupancy
_atom_site_symmetry_multiplicity
_atom_site_calc_flag
_atom_site_refinement_flags
_atom_site_disorder_assembly
_atom_site_disorder_group
N1 N -0.4112(2) 0.2961(2) 1.05762(18) 0.0267(6) Uani 1 1 d . . .
N2 N 0.7705(2) 1.3100(2) 0.4079(2) 0.0327(6) Uani 1 1 d . . .
C1 C -0.3463(2) 0.3885(2) 1.0535(2) 0.0247(6) Uani 1 1 d . . .
C2 C -0.2226(2) 0.4145(3) 0.9838(2) 0.0287(7) Uani 1 1 d . . .
H2 H -0.1817 0.3649 0.9400 0.034 Uiso 1 1 calc R . .
C3 C -0.1590(3) 0.5109(3) 0.9776(2) 0.0294(7) Uani 1 1 d . . .
H3 H -0.0757 0.5262 0.9290 0.035 Uiso 1 1 calc R . .
C4 C -0.2138(2) 0.5858(2) 1.0405(2) 0.0249(6) Uani 1 1 d . . .
C5 C -0.3358(2) 0.5584(2) 1.1122(2) 0.0265(7) Uani 1 1 d . . .
H5 H -0.3749 0.6064 1.1579 0.032 Uiso 1 1 calc R . .
C6 C -0.4010(2) 0.4638(2) 1.1185(2) 0.0264(7) Uani 1 1 d . . .
H6 H -0.4842 0.4489 1.1674 0.032 Uiso 1 1 calc R . .
C7 C -0.1521(2) 0.6888(3) 1.0326(2) 0.0276(7) Uani 1 1 d . . .
C8 C -0.1061(2) 0.7785(3) 1.0266(2) 0.0270(7) Uani 1 1 d . . .
C9 C -0.0531(2) 0.8897(2) 1.0146(2) 0.0251(6) Uani 1 1 d . . .
C10 C 0.0539(2) 0.9392(2) 0.9259(2) 0.0253(7) Uani 1 1 d . . .
H10 H 0.0911 0.8971 0.8750 0.030 Uiso 1 1 calc R . .
C11 C 0.1086(2) 1.0481(2) 0.9087(2) 0.0243(6) Uani 1 1 d . . .
C12 C 0.2190(3) 1.0939(3) 0.8168(2) 0.0282(7) Uani 1 1 d . . .
C13 C 0.3128(3) 1.1293(3) 0.7405(2) 0.0298(7) Uani 1 1 d . . .
C14 C 0.4266(2) 1.1761(2) 0.6525(2) 0.0276(7) Uani 1 1 d . . .
C15 C 0.4973(3) 1.2587(3) 0.6595(2) 0.0350(7) Uani 1 1 d . . .
H15 H 0.4677 1.2847 0.7220 0.042 Uiso 1 1 calc R . .
C16 C 0.6081(3) 1.3038(3) 0.5795(2) 0.0346(7) Uani 1 1 d . . .
H16 H 0.6529 1.3604 0.5876 0.041 Uiso 1 1 calc R . .
C17 C 0.6570(3) 1.2679(3) 0.4854(2) 0.0285(7) Uani 1 1 d . . .
C18 C 0.5851(2) 1.1855(3) 0.4781(2) 0.0305(7) Uani 1 1 d . . .
H18 H 0.6140 1.1594 0.4158 0.037 Uiso 1 1 calc R . .
C19 C 0.4735(3) 1.1416(3) 0.5590(2) 0.0317(7) Uani 1 1 d . . .
H19 H 0.4274 1.0862 0.5508 0.038 Uiso 1 1 calc R . .
C20 C -0.5426(2) 0.2762(2) 1.1234(2) 0.0264(7) Uani 1 1 d . . .
H20A H -0.5831 0.2393 1.0886 0.032 Uiso 1 1 calc R . .
H20B H -0.5860 0.3601 1.1187 0.032 Uiso 1 1 calc R . .
C21 C -0.5598(3) 0.1883(3) 1.2486(2) 0.0357(7) Uani 1 1 d . . .
H21A H -0.5248 0.1015 1.2538 0.043 Uiso 1 1 calc R . .
H21B H -0.5116 0.2200 1.2814 0.043 Uiso 1 1 calc R . .
C22 C -0.6969(3) 0.1797(3) 1.3188(3) 0.0476(9) Uani 1 1 d . . .
H22A H -0.7474 0.1620 1.2790 0.057 Uiso 1 1 calc R . .
H22B H -0.7040 0.1069 1.3934 0.057 Uiso 1 1 calc R . .
C23 C -0.7512(3) 0.3006(3) 1.3393(3) 0.0595(10) Uani 1 1 d . . .
H23A H -0.6998 0.3207 1.3762 0.089 Uiso 1 1 calc R . .
H23B H -0.8376 0.2875 1.3888 0.089 Uiso 1 1 calc R . .
H23C H -0.7511 0.3718 1.2662 0.089 Uiso 1 1 calc R . .
C24 C -0.3481(3) 0.2018(3) 1.0098(2) 0.0295(7) Uani 1 1 d . . .
H24A H -0.3901 0.1199 1.0575 0.035 Uiso 1 1 calc R . .
H24B H -0.2602 0.1871 1.0145 0.035 Uiso 1 1 calc R . .
C25 C -0.3463(3) 0.2380(3) 0.8869(2) 0.0330(7) Uani 1 1 d . . .
H25A H -0.3088 0.3222 0.8392 0.040 Uiso 1 1 calc R . .
H25B H -0.4338 0.2463 0.8824 0.040 Uiso 1 1 calc R . .
C26 C -0.2716(3) 0.1394(3) 0.8397(2) 0.0353(7) Uani 1 1 d . . .
H26A H -0.2579 0.1760 0.7560 0.042 Uiso 1 1 calc R . .
H26B H -0.1880 0.1226 0.8543 0.042 Uiso 1 1 calc R . .
C27 C -0.3347(3) 0.0131(3) 0.8905(3) 0.0504(9) Uani 1 1 d . . .
H27A H -0.3490 -0.0239 0.9735 0.076 Uiso 1 1 calc R . .
H27B H -0.2804 -0.0461 0.8581 0.076 Uiso 1 1 calc R . .
H27C H -0.4155 0.0278 0.8727 0.076 Uiso 1 1 calc R . .
C28 C 0.8456(3) 1.3910(3) 0.4221(2) 0.0347(7) Uani 1 1 d . . .
H28A H 0.9344 1.3827 0.3793 0.042 Uiso 1 1 calc R . .
H28B H 0.8421 1.3588 0.5038 0.042 Uiso 1 1 calc R . .
C29 C 0.8031(3) 1.5321(3) 0.3820(3) 0.0400(8) Uani 1 1 d . . .
H29A H 0.7155 1.5417 0.4268 0.048 Uiso 1 1 calc R . .
H29B H 0.8041 1.5646 0.3008 0.048 Uiso 1 1 calc R . .
C30 C 0.8877(3) 1.6115(3) 0.3952(3) 0.0394(8) Uani 1 1 d . . .
H30A H 0.8448 1.6961 0.3886 0.047 Uiso 1 1 calc R . .
H30B H 0.9002 1.5684 0.4725 0.047 Uiso 1 1 calc R . .
C31 C 1.0150(3) 1.6312(3) 0.3078(3) 0.0466(9) Uani 1 1 d . . .
H31A H 1.0594 1.5480 0.3156 0.070 Uiso 1 1 calc R . .
H31B H 1.0643 1.6834 0.3202 0.070 Uiso 1 1 calc R . .
H31C H 1.0036 1.6749 0.2310 0.070 Uiso 1 1 calc R . .
C32 C 0.8198(3) 1.2920(3) 0.3004(2) 0.0385(8) Uani 1 1 d . . .
H32A H 0.8500 1.3744 0.2384 0.046 Uiso 1 1 calc R . .
H32B H 0.7505 1.2677 0.2836 0.046 Uiso 1 1 calc R . .
C33 C 0.9268(3) 1.1907(3) 0.3007(3) 0.0428(8) Uani 1 1 d . . .
H33A H 0.9690 1.1993 0.2211 0.051 Uiso 1 1 calc R . .
H33B H 0.9895 1.2065 0.3307 0.051 Uiso 1 1 calc R . .
C34 C 0.8850(3) 1.0558(3) 0.3710(3) 0.0456(9) Uani 1 1 d . . .
H34A H 0.8239 1.0389 0.3400 0.055 Uiso 1 1 calc R . .
H34B H 0.8415 1.0472 0.4504 0.055 Uiso 1 1 calc R . .
C35 C 0.9960(3) 0.9552(3) 0.3717(3) 0.0555(10) Uani 1 1 d . . .
H35A H 1.0366 0.9601 0.2937 0.083 Uiso 1 1 calc R . .
H35B H 0.9646 0.8695 0.4203 0.083 Uiso 1 1 calc R . .
H35C H 1.0573 0.9720 0.4014 0.083 Uiso 1 1 calc R . .

loop_
_atom_site_aniso_label
_atom_site_aniso_U_11
_atom_site_aniso_U_22
_atom_site_aniso_U_33
_atom_site_aniso_U_23
_atom_site_aniso_U_13
_atom_site_aniso_U_12
N1 0.0246(13) 0.0255(13) 0.0353(15) -0.0177(11) -0.0058(11) -0.0040(10)
N2 0.0273(14) 0.0350(15) 0.0323(15) -0.0156(12) 0.0027(12) -0.0075(11)
C1 0.0254(16) 0.0225(15) 0.0265(16) -0.0091(13) -0.0073(13) -0.0026(12)
C2 0.0270(16) 0.0299(16) 0.0318(17) -0.0172(14) -0.0038(14) -0.0030(13)
C3 0.0215(16) 0.0343(17) 0.0301(17) -0.0126(14) -0.0017(13) -0.0061(13)
C4 0.0275(16) 0.0204(14) 0.0290(16) -0.0095(13) -0.0094(13) -0.0036(12)
C5 0.0312(17) 0.0201(15) 0.0315(17) -0.0138(13) -0.0081(14) -0.0009(12)
C6 0.0206(15) 0.0293(16) 0.0269(16) -0.0121(13) -0.0013(13) -0.0030(12)
C7 0.0277(17) 0.0271(16) 0.0270(17) -0.0114(13) -0.0046(13) -0.0026(13)
C8 0.0256(16) 0.0275(16) 0.0258(16) -0.0085(13) -0.0057(13) -0.0036(13)
C9 0.0233(15) 0.0215(15) 0.0298(17) -0.0062(13) -0.0090(13) -0.0058(12)
C10 0.0244(16) 0.0226(15) 0.0275(16) -0.0096(13) -0.0059(13) -0.0004(12)
C11 0.0241(16) 0.0203(14) 0.0249(16) -0.0059(12) -0.0057(13) -0.0015(12)
C12 0.0285(17) 0.0266(16) 0.0318(17) -0.0117(14) -0.0091(15) -0.0045(13)
C13 0.0285(17) 0.0257(16) 0.0339(18) -0.0100(14) -0.0094(15) -0.0012(13)
C14 0.0238(16) 0.0271(16) 0.0297(17) -0.0102(13) -0.0047(14) -0.0037(13)
C15 0.0333(18) 0.0415(19) 0.0327(18) -0.0206(15) -0.0004(15) -0.0089(15)
C16 0.0339(18) 0.0374(18) 0.0371(19) -0.0208(15) -0.0024(15) -0.0109(14)
C17 0.0253(16) 0.0287(16) 0.0295(17) -0.0104(14) -0.0067(14) -0.0008(13)
C18 0.0299(17) 0.0365(17) 0.0288(17) -0.0164(14) -0.0064(14) -0.0042(14)
C19 0.0310(17) 0.0304(16) 0.0374(18) -0.0160(14) -0.0093(15) -0.0039(13)
C20 0.0260(16) 0.0230(15) 0.0328(17) -0.0109(13) -0.0090(13) -0.0056(12)
C21 0.0392(19) 0.0294(17) 0.0349(18) -0.0078(15) -0.0105(15) -0.0043(14)
C22 0.049(2) 0.049(2) 0.038(2) -0.0122(17) -0.0020(17) -0.0152(17)
C23 0.044(2) 0.075(3) 0.052(2) -0.031(2) 0.0021(18) -0.002(2)
C24 0.0300(16) 0.0268(16) 0.0385(18) -0.0175(14) -0.0120(14) -0.0010(13)
C25 0.0324(17) 0.0338(17) 0.0389(19) -0.0197(15) -0.0117(15) 0.0014(14)
C26 0.0332(18) 0.0417(19) 0.0393(19) -0.0254(16) -0.0085(15) 0.0003(14)
C27 0.046(2) 0.049(2) 0.068(2) -0.0402(19) -0.0053(18) -0.0069(17)
C28 0.0235(16) 0.0350(18) 0.0395(19) -0.0122(15) -0.0011(14) -0.0071(13)
C29 0.0345(18) 0.0336(18) 0.041(2) -0.0091(15) -0.0035(15) -0.0026(14)
C30 0.045(2) 0.0322(18) 0.0390(19) -0.0133(15) -0.0098(16) -0.0032(15)
C31 0.047(2) 0.0396(19) 0.050(2) -0.0112(17) -0.0119(17) -0.0126(16)
C32 0.0368(19) 0.045(2) 0.0289(18) -0.0132(15) -0.0051(15) -0.0022(15)
C33 0.0375(19) 0.055(2) 0.0381(19) -0.0260(17) 0.0033(15) -0.0128(17)
C34 0.053(2) 0.045(2) 0.039(2) -0.0210(17) -0.0023(17) -0.0118(17)
C35 0.055(2) 0.052(2) 0.060(2) -0.0286(19) -0.0098(19) 0.0029(19)
